data_2101776
loop_
_publ_author_name
'Marsh, R. E.'

_publ_section_title
;
 The perils of <i>Cc</i> revisited
;
_journal_issue 2
_journal_name_full 'Acta Crystallographica Section B'
_journal_page_first 317
_journal_page_last 322
_journal_paper_doi 10.1107/S010876819601381X
_journal_volume 53
_journal_year 1997
_chemical_formula_moiety 'C25 H28 O4'
_chemical_formula_sum 'C25 H28 O4'
_space_group_IT_number 15
_symmetry_cell_setting monoclinic
_symmetry_space_group_name_Hall '-C 2yc'
_symmetry_space_group_name_H-M 'C 1 2/c 1'
_audit_creation_method CSD-QUEST3D-V5
_cell_angle_alpha 90
_cell_angle_beta 87.90(10)
_cell_angle_gamma 90
_cell_formula_units_Z 8
_cell_length_a 26.240(9)
_cell_length_b 6.109(3)
_cell_length_c 26.756(9)
_cell_volume 4286(3)
_cod_data_source_file an0533.cif
_cod_data_source_block CSD_CIF_MIF_OCYAXM01
_cod_depositor_comments
;

  Added moiety chemical formula from Marsh (1997) paper. The summary
  chemical formula is calculated from moiety formula using 'AdHocParser'
  (svn://www.crystallography.net/cod-tools/trunk/Formulae/AdHocParser.yp,
  revision 1441.)

  Andrius Merkys
  2013-11-06
;
_cod_original_sg_symbol_H-M 'C 2/c'
_cod_database_code 2101776

loop_
_symmetry_equiv_pos_as_xyz
x,y,z
-x,y,1/2-z
1/2+x,1/2+y,z
1/2-x,1/2+y,1/2-z
-x,-y,-z
x,-y,-1/2+z
-1/2-x,-1/2-y,-z
-1/2+x,-1/2-y,-1/2+z

loop_
_atom_site_label
_atom_site_fract_x
_atom_site_fract_y
_atom_site_fract_z
_atom_site_type_symbol
C1 .1728 .4670 .1138 C
C2 .2131 .5020 .0804 C
C3 .2498 .3395 .0746 C
C4 .2460 .1490 .1013 C
C5 .2052 .1186 .1346 C
C6 .1676 .2768 .1414 C
C7 .0834 .0870 .1542 C
C8 .0600 .1438 .1112 C
C9 .0240 .0079 .0898 C
C10 .0128 -.1881 .1128 C
C11 .0356 -.2495 .1554 C
C12 .0710 -.1154 .1761 C
C13 .1175 .3266 .2216 C
C14 .1583 .4744 .2418 C
C15 .2028 .3582 .2648 C
C16 .1934 .2188 .3108 C
C17 .1608 .0255 .3032 C
C18 .1056 .0506 .3232 C
C19 .0782 .2620 .3104 C
C20 .0700 .3034 .2542 C
C21 .1227 .2360 .1758 C
C22 .3156 .5266 .0292 C
C23 .3544 .5028 -.0122 C
C24 -.0252 -.4169 .0514 C
C26 -.0830 -.5190 .0490 C
O1 .2902 .3518 .0390 O
O2 .3106 .6874 .0540 O
O3 -.0249 -.3319 .0960 O
O4 .0058 -.3543 .0217 O
H1 .1490 .5843 .1183 H
H2 .2153 .6106 .0608 H
H3 .2728 .0208 .0920 H
H4 .2012 -.0105 .1512 H
H5 .0682 .2839 .0939 H
H6 .0108 .0636 .0630 H
H7 .0258 -.3907 .1699 H
H8 .0848 -.1738 .2059 H
H9 .1713 .5729 .2142 H
H10 .1446 .5590 .2687 H
H11 .2174 .2596 .2359 H
H12 .2292 .4758 .2739 H
H13 .2279 .1791 .3196 H
H14 .1740 .2932 .3420 H
H15 .1735 -.0982 .3208 H
H16 .1660 -.0014 .2616 H
H17 .1051 .0350 .3623 H
H18 .0816 -.0872 .3106 H
H19 .0493 .2452 .3264 H
H20 .0452 .2000 .2410 H
H21 .0524 .4426 .2485 H
H22 .3554 .6495 -.0278 H
H23 .3643 .3575 -.0176 H
H24 .3897 .4794 .0034 H

loop_
_atom_type_symbol
C
H
O
